data_2233658
loop_
_publ_author_name
'Wang, Xing'
'Yan, Yong-Sheng'
'Sun, He-Yi'
'Wang, Shen-Tang'
'Liu, Chun-Bo'

_publ_section_title
;
 Poly[(\m~2~-quinoline-3-carboxylato-\k^2^<i>N</i>:<i>O</i>)(\m~2~-quinoline-3-carboxylato-\k^3^<i>N</i>:<i>O</i>,<i>O</i>')cadmium]
;
_journal_coeditor_code VN2029
_journal_issue 2
_journal_name_full 'Acta Crystallographica Section E'
_journal_page_first m163
_journal_paper_doi 10.1107/S1600536812001031
_journal_volume 68
_journal_year 2012
_chemical_formula_iupac '[Cd (C10 H6 N O2)2]'
_chemical_formula_moiety 'C20 H12 Cd N2 O4'
_chemical_formula_sum 'C20 H12 Cd N2 O4'
_chemical_formula_weight 456.72
_chemical_name_systematic
;
Poly[(\m~2~-quinoline-3-carboxylato-\k^2^<i>N</i>:<i>O</i>)(\m~2~-quinoline-
3-carboxylato-\k^3^<i>N</i>:<i>O</i>,<i>O</i>')cadmium]
;
_space_group_IT_number 15
_symmetry_cell_setting monoclinic
_symmetry_space_group_name_Hall '-C 2yc'
_symmetry_space_group_name_H-M 'C 1 2/c 1'
_atom_sites_solution_hydrogens geom
_atom_sites_solution_primary direct
_atom_sites_solution_secondary difmap
_audit_creation_method SHELXL-97
_cell_angle_alpha 90.00
_cell_angle_beta 112.7080(10)
_cell_angle_gamma 90.00
_cell_formula_units_Z 8
_cell_length_a 28.5458(19)
_cell_length_b 8.2274(5)
_cell_length_c 15.3810(10)
_cell_measurement_reflns_used 6971
_cell_measurement_temperature 153(2)
_cell_measurement_theta_max 29.1971
_cell_measurement_theta_min 2.8163
_cell_volume 3332.3(4)
_computing_cell_refinement '<i>CrystalClear</i> (Rigaku, 2007)'
_computing_data_collection '<i>CrystalClear</i> (Rigaku, 2007)'
_computing_data_reduction '<i>CrystalClear</i> (Rigaku, 2007)'
_computing_molecular_graphics '<i>CrystalClear</i> (Rigaku, 2007) and <i>DIAMOND</i> (Brandenburg, 1998)'
_computing_publication_material '<i>SHELXTL</i> (Sheldrick, 2008)'
_computing_structure_refinement '<i>SHELXL97</i> (Sheldrick, 2008)'
_computing_structure_solution '<i>SHELXL97</i> (Sheldrick, 2008)'
_diffrn_ambient_temperature 153(2)
_diffrn_detector_area_resol_mean 28.5714
_diffrn_measured_fraction_theta_full 0.990
_diffrn_measured_fraction_theta_max 0.990
_diffrn_measurement_device_type 'Rigaku Saturn 724+ CCD area-detector'
_diffrn_measurement_method '\w scans'
_diffrn_radiation_monochromator graphite
_diffrn_radiation_source 'fine-focus sealed tube'
_diffrn_radiation_type MoK\a
_diffrn_radiation_wavelength 0.71073
_diffrn_reflns_av_R_equivalents 0.0146
_diffrn_reflns_av_sigmaI/netI 0.0202
_diffrn_reflns_limit_h_max 34
_diffrn_reflns_limit_h_min -34
_diffrn_reflns_limit_k_max 9
_diffrn_reflns_limit_k_min -9
_diffrn_reflns_limit_l_max 18
_diffrn_reflns_limit_l_min -12
_diffrn_reflns_number 7361
_diffrn_reflns_theta_full 25.31
_diffrn_reflns_theta_max 25.31
_diffrn_reflns_theta_min 3.09
_diffrn_standards_decay_% 0
_diffrn_standards_interval_count 0
_diffrn_standards_interval_time 0
_diffrn_standards_number 0
_exptl_absorpt_coefficient_mu 1.341
_exptl_absorpt_correction_T_max 0.910
_exptl_absorpt_correction_T_min 0.845
_exptl_absorpt_correction_type multi-scan
_exptl_absorpt_process_details '(CrystalClear; Rigaku, 2007)'
_exptl_crystal_colour Colourless
_exptl_crystal_density_diffrn 1.821
_exptl_crystal_density_method 'not measured'
_exptl_crystal_description Prism
_exptl_crystal_F_000 1808
_exptl_crystal_size_max 0.13
_exptl_crystal_size_mid 0.11
_exptl_crystal_size_min 0.10
_refine_diff_density_max 0.326
_refine_diff_density_min -0.254
_refine_ls_extinction_method none
_refine_ls_goodness_of_fit_ref 1.096
_refine_ls_hydrogen_treatment constr
_refine_ls_matrix_type full
_refine_ls_number_parameters 244
_refine_ls_number_reflns 3014
_refine_ls_number_restraints 0
_refine_ls_restrained_S_all 1.096
_refine_ls_R_factor_all 0.0223
_refine_ls_R_factor_gt 0.0185
_refine_ls_shift/su_max 0.002
_refine_ls_shift/su_mean 0.000
_refine_ls_structure_factor_coef Fsqd
_refine_ls_weighting_details 'calc w=1/[\s^2^(Fo^2^)+(0.0291P)^2^+0.9823P] where P=(Fo^2^+2Fc^2^)/3'
_refine_ls_weighting_scheme calc
_refine_ls_wR_factor_gt 0.0497
_refine_ls_wR_factor_ref 0.0509
_reflns_number_gt 2659
_reflns_number_total 3014
_reflns_threshold_expression I>2sigma(I)
_cod_data_source_file vn2029.cif
_cod_data_source_block I
_cod_original_sg_symbol_H-M 'C 2/c'
_cod_database_code 2233658
_cod_database_fobs_code 2233658

loop_
_symmetry_equiv_pos_as_xyz
'x, y, z'
'-x, y, -z+1/2'
'x+1/2, y+1/2, z'
'-x+1/2, y+1/2, -z+1/2'
'-x, -y, -z'
'x, -y, z-1/2'
'-x+1/2, -y+1/2, -z'
'x+1/2, -y+1/2, z-1/2'

loop_
_atom_site_type_symbol
_atom_site_label
_atom_site_fract_x
_atom_site_fract_y
_atom_site_fract_z
_atom_site_U_iso_or_equiv
_atom_site_adp_type
_atom_site_calc_flag
_atom_site_refinement_flags
_atom_site_occupancy
_atom_site_symmetry_multiplicity
C C1 0.34654(8) 0.4503(3) 0.04346(16) 0.0215(5) Uani d . 1 1
C C2 0.32133(8) 0.6060(2) -0.00212(15) 0.0175(4) Uani d . 1 1
C C3 0.34221(7) 0.7571(2) 0.03538(14) 0.0179(4) Uani d . 1 1
H H3 0.3719 0.7577 0.0895 0.021 Uiso calc R 1 1
C C4 0.27770(8) 0.8986(2) -0.08096(14) 0.0171(4) Uani d . 1 1
C C5 0.25472(8) 0.7512(2) -0.12288(15) 0.0184(4) Uani d . 1 1
C C6 0.27767(8) 0.6043(2) -0.08109(15) 0.0196(5) Uani d . 1 1
H H6 0.2630 0.5057 -0.1074 0.023 Uiso calc R 1 1
C C7 0.25462(8) 1.0467(3) -0.12039(16) 0.0229(5) Uani d . 1 1
H H7 0.2697 1.1447 -0.0939 0.028 Uiso calc R 1 1
C C8 0.20978(9) 1.0464(3) -0.19802(16) 0.0285(5) Uani d . 1 1
H H8 0.1940 1.1444 -0.2227 0.034 Uiso calc R 1 1
C C9 0.18757(9) 0.9000(3) -0.24036(17) 0.0305(6) Uani d . 1 1
H H9 0.1577 0.9019 -0.2941 0.037 Uiso calc R 1 1
C C10 0.20908(8) 0.7552(3) -0.20397(16) 0.0251(5) Uani d . 1 1
H H10 0.1938 0.6587 -0.2324 0.030 Uiso calc R 1 1
C C11 0.40746(8) 0.0031(2) -0.24972(14) 0.0197(5) Uani d . 1 1
C C12 0.43039(8) 0.0798(2) -0.15411(14) 0.0176(4) Uani d . 1 1
C C13 0.40592(8) 0.0688(2) -0.09095(14) 0.0186(4) Uani d . 1 1
H H13 0.3751 0.0139 -0.1106 0.022 Uiso calc R 1 1
C C14 0.47532(8) 0.1623(3) -0.12613(15) 0.0203(5) Uani d . 1 1
H H14 0.4921 0.1728 -0.1671 0.024 Uiso calc R 1 1
C C15 0.49631(8) 0.2315(2) -0.03555(14) 0.0191(5) Uani d . 1 1
C C16 0.46983(8) 0.2114(2) 0.02540(14) 0.0175(4) Uani d . 1 1
C C17 0.49105(8) 0.2735(2) 0.11748(15) 0.0223(5) Uani d . 1 1
H H17 0.4741 0.2599 0.1579 0.027 Uiso calc R 1 1
C C18 0.53653(9) 0.3542(3) 0.14796(16) 0.0273(5) Uani d . 1 1
H H18 0.5507 0.3935 0.2094 0.033 Uiso calc R 1 1
C C19 0.56197(9) 0.3778(3) 0.08655(18) 0.0305(6) Uani d . 1 1
H H19 0.5925 0.4344 0.1074 0.037 Uiso calc R 1 1
C C20 0.54238(8) 0.3188(3) -0.00257(17) 0.0275(5) Uani d . 1 1
H H20 0.5595 0.3361 -0.0424 0.033 Uiso calc R 1 1
N N1 0.32245(6) 0.89871(19) -0.00119(12) 0.0168(4) Uani d . 1 1
N N2 0.42383(6) 0.13141(19) -0.00532(12) 0.0174(4) Uani d . 1 1
O O1 0.32218(6) 0.32240(18) 0.00681(12) 0.0311(4) Uani d . 1 1
O O2 0.38802(6) 0.45193(19) 0.11082(12) 0.0291(4) Uani d . 1 1
O O3 0.36675(6) -0.07521(18) -0.27266(10) 0.0245(3) Uani d . 1 1
O O4 0.43035(6) 0.02228(19) -0.30471(10) 0.0268(4) Uani d . 1 1
Cd Cd1 0.371129(5) 0.122196(17) 0.077597(10) 0.01700(7) Uani d . 1 1

loop_
_atom_site_aniso_label
_atom_site_aniso_U_11
_atom_site_aniso_U_22
_atom_site_aniso_U_33
_atom_site_aniso_U_12
_atom_site_aniso_U_13
_atom_site_aniso_U_23
C1 0.0258(12) 0.0175(11) 0.0264(12) 0.0042(10) 0.0158(10) 0.0032(9)
C2 0.0195(11) 0.0155(10) 0.0209(11) 0.0021(9) 0.0117(9) 0.0024(8)
C3 0.0165(11) 0.0186(11) 0.0186(11) 0.0012(9) 0.0068(9) 0.0008(9)
C4 0.0174(10) 0.0187(11) 0.0170(11) 0.0003(9) 0.0086(9) 0.0014(8)
C5 0.0182(10) 0.0185(10) 0.0200(11) 0.0000(9) 0.0091(9) 0.0000(9)
C6 0.0230(11) 0.0142(10) 0.0232(12) -0.0025(9) 0.0108(10) -0.0027(8)
C7 0.0253(12) 0.0172(11) 0.0256(12) 0.0001(10) 0.0092(10) 0.0016(9)
C8 0.0295(13) 0.0254(12) 0.0281(13) 0.0087(11) 0.0084(11) 0.0100(10)
C9 0.0237(12) 0.0371(14) 0.0228(13) 0.0031(11) 0.0003(10) 0.0048(10)
C10 0.0222(12) 0.0255(12) 0.0233(12) -0.0031(10) 0.0040(10) -0.0016(10)
C11 0.0226(12) 0.0175(10) 0.0163(11) 0.0082(10) 0.0044(9) 0.0018(8)
C12 0.0197(11) 0.0166(10) 0.0143(11) 0.0043(9) 0.0042(9) -0.0002(8)
C13 0.0194(11) 0.0176(10) 0.0178(11) -0.0007(9) 0.0060(9) 0.0002(8)
C14 0.0208(11) 0.0224(11) 0.0188(11) 0.0031(9) 0.0090(9) 0.0018(9)
C15 0.0172(11) 0.0183(10) 0.0195(12) 0.0028(9) 0.0046(9) 0.0004(9)
C16 0.0201(11) 0.0128(10) 0.0182(11) 0.0026(9) 0.0057(9) 0.0012(8)
C17 0.0266(12) 0.0218(11) 0.0176(11) -0.0006(10) 0.0076(9) -0.0023(9)
C18 0.0303(13) 0.0255(12) 0.0196(12) -0.0020(11) 0.0024(10) -0.0051(9)
C19 0.0218(12) 0.0324(14) 0.0328(14) -0.0109(11) 0.0058(10) -0.0083(10)
C20 0.0232(12) 0.0304(12) 0.0309(14) -0.0061(10) 0.0126(11) -0.0029(10)
N1 0.0178(9) 0.0149(9) 0.0176(9) 0.0008(7) 0.0067(7) 0.0006(7)
N2 0.0206(9) 0.0171(9) 0.0145(9) -0.0007(7) 0.0067(7) 0.0002(7)
O1 0.0345(9) 0.0137(7) 0.0371(10) 0.0016(7) 0.0048(8) 0.0015(7)
O2 0.0267(9) 0.0256(9) 0.0300(9) 0.0065(7) 0.0054(7) 0.0070(7)
O3 0.0273(9) 0.0259(8) 0.0190(8) -0.0054(7) 0.0075(7) -0.0051(6)
O4 0.0263(8) 0.0382(9) 0.0167(8) -0.0031(7) 0.0090(7) -0.0073(7)
Cd1 0.02126(10) 0.01480(10) 0.01451(10) 0.00057(6) 0.00642(7) 0.00132(6)

loop_
_atom_type_symbol
_atom_type_description
_atom_type_scat_dispersion_real
_atom_type_scat_dispersion_imag
_atom_type_scat_source
C C 0.0033 0.0016 'International Tables Vol C Tables 4.2.6.8 and 6.1.1.4'
H H 0.0000 0.0000 'International Tables Vol C Tables 4.2.6.8 and 6.1.1.4'
N N 0.0061 0.0033 'International Tables Vol C Tables 4.2.6.8 and 6.1.1.4'
O O 0.0106 0.0060 'International Tables Vol C Tables 4.2.6.8 and 6.1.1.4'
Cd Cd -0.8075 1.2024 'International Tables Vol C Tables 4.2.6.8 and 6.1.1.4'

loop_
_geom_angle_atom_site_label_1
_geom_angle_atom_site_label_2
_geom_angle_atom_site_label_3
_geom_angle_site_symmetry_1
_geom_angle_site_symmetry_3
_geom_angle
O2 C1 O1 . . 124.4(2)
O2 C1 C2 . . 120.84(19)
O1 C1 C2 . . 114.72(19)
C6 C2 C3 . . 118.19(18)
C6 C2 C1 . . 120.99(19)
C3 C2 C1 . . 120.81(19)
N1 C3 C2 . . 124.21(19)
N1 C3 H3 . . 117.9
C2 C3 H3 . . 117.9
N1 C4 C7 . . 119.89(18)
N1 C4 C5 . . 120.76(18)
C7 C4 C5 . . 119.35(19)
C6 C5 C4 . . 118.53(19)
C6 C5 C10 . . 122.08(19)
C4 C5 C10 . . 119.38(19)
C2 C6 C5 . . 120.16(19)
C2 C6 H6 . . 119.9
C5 C6 H6 . . 119.9
C8 C7 C4 . . 119.8(2)
C8 C7 H7 . . 120.1
C4 C7 H7 . . 120.1
C7 C8 C9 . . 120.6(2)
C7 C8 H8 . . 119.7
C9 C8 H8 . . 119.7
C10 C9 C8 . . 120.8(2)
C10 C9 H9 . . 119.6
C8 C9 H9 . . 119.6
C9 C10 C5 . . 120.0(2)
C9 C10 H10 . . 120.0
C5 C10 H10 . . 120.0
O3 C11 O4 . . 122.58(19)
O3 C11 C12 . . 119.90(19)
O4 C11 C12 . . 117.52(19)
O3 C11 Cd1 . 6 63.76(11)
O4 C11 Cd1 . 6 58.81(11)
C12 C11 Cd1 . 6 176.28(16)
C14 C12 C13 . . 118.20(19)
C14 C12 C11 . . 121.32(19)
C13 C12 C11 . . 120.49(19)
N2 C13 C12 . . 124.2(2)
N2 C13 H13 . . 117.9
C12 C13 H13 . . 117.9
C12 C14 C15 . . 120.2(2)
C12 C14 H14 . . 119.9
C15 C14 H14 . . 119.9
C14 C15 C20 . . 123.0(2)
C14 C15 C16 . . 118.29(19)
C20 C15 C16 . . 118.76(19)
N2 C16 C17 . . 120.15(18)
N2 C16 C15 . . 120.50(18)
C17 C16 C15 . . 119.35(19)
C18 C17 C16 . . 120.3(2)
C18 C17 H17 . . 119.9
C16 C17 H17 . . 119.9
C17 C18 C19 . . 120.2(2)
C17 C18 H18 . . 119.9
C19 C18 H18 . . 119.9
C20 C19 C18 . . 120.7(2)
C20 C19 H19 . . 119.6
C18 C19 H19 . . 119.6
C19 C20 C15 . . 120.7(2)
C19 C20 H20 . . 119.7
C15 C20 H20 . . 119.7
C3 N1 C4 . . 118.13(17)
C3 N1 Cd1 . 1_565 113.66(13)
C4 N1 Cd1 . 1_565 128.17(13)
C13 N2 C16 . . 118.63(17)
C13 N2 Cd1 . . 116.90(14)
C16 N2 Cd1 . . 124.15(13)
C1 O1 Cd1 . . 105.75(14)
C11 O3 Cd1 . 6 88.09(12)
C11 O4 Cd1 . 6 92.87(13)
O1 Cd1 O4 . 6_556 159.22(6)
O1 Cd1 N2 . . 97.38(6)
O4 Cd1 N2 6_556 . 90.81(5)
O1 Cd1 N1 . 1_545 101.45(6)
O4 Cd1 N1 6_556 1_545 96.41(6)
N2 Cd1 N1 . 1_545 97.04(6)
O1 Cd1 O3 . 6_556 110.18(6)
O4 Cd1 O3 6_556 6_556 56.46(5)
N2 Cd1 O3 . 6_556 145.40(6)
N1 Cd1 O3 1_545 6_556 97.50(6)
O1 Cd1 C11 . 6_556 136.51(7)
O4 Cd1 C11 6_556 6_556 28.31(6)
N2 Cd1 C11 . 6_556 118.46(6)
N1 Cd1 C11 1_545 6_556 97.88(6)
O3 Cd1 C11 6_556 6_556 28.14(6)

loop_
_geom_bond_atom_site_label_1
_geom_bond_atom_site_label_2
_geom_bond_site_symmetry_2
_geom_bond_distance
_geom_bond_publ_flag
C1 O2 . 1.236(3) ?
C1 O1 . 1.267(3) ?
C1 C2 . 1.504(3) ?
C2 C6 . 1.364(3) ?
C2 C3 . 1.403(3) ?
C3 N1 . 1.322(3) ?
C3 H3 . 0.9300 ?
C4 N1 . 1.388(3) ?
C4 C7 . 1.407(3) ?
C4 C5 . 1.411(3) ?
C5 C6 . 1.406(3) ?
C5 C10 . 1.414(3) ?
C6 H6 . 0.9300 ?
C7 C8 . 1.373(3) ?
C7 H7 . 0.9300 ?
C8 C9 . 1.399(3) ?
C8 H8 . 0.9300 ?
C9 C10 . 1.358(3) ?
C9 H9 . 0.9300 ?
C10 H10 . 0.9300 ?
C11 O3 . 1.255(3) ?
C11 O4 . 1.262(2) ?
C11 C12 . 1.499(3) ?
C11 Cd1 6 2.658(2) ?
C12 C14 . 1.366(3) ?
C12 C13 . 1.401(3) ?
C13 N2 . 1.320(3) ?
C13 H13 . 0.9300 ?
C14 C15 . 1.407(3) ?
C14 H14 . 0.9300 ?
C15 C20 . 1.410(3) ?
C15 C16 . 1.423(3) ?
C16 N2 . 1.379(3) ?
C16 C17 . 1.404(3) ?
C17 C18 . 1.370(3) ?
C17 H17 . 0.9300 ?
C18 C19 . 1.410(3) ?
C18 H18 . 0.9300 ?
C19 C20 . 1.355(3) ?
C19 H19 . 0.9300 ?
C20 H20 . 0.9300 ?
N1 Cd1 1_565 2.3410(16) ?
O3 Cd1 6 2.3858(15) ?
O4 Cd1 6 2.2770(15) ?
Cd1 N1 1_545 2.3410(16) yes
Cd1 N2 . 2.3188(17) yes
Cd1 O1 . 2.1625(15) yes
Cd1 O3 6_556 2.3858(15) yes
Cd1 O4 6_556 2.2770(15) yes
Cd1 C11 6_556 2.658(2) ?

loop_
_geom_torsion_atom_site_label_1
_geom_torsion_atom_site_label_2
_geom_torsion_atom_site_label_3
_geom_torsion_atom_site_label_4
_geom_torsion_site_symmetry_4
_geom_torsion
O2 C1 C2 C6 . 174.6(2)
O1 C1 C2 C6 . -4.8(3)
O2 C1 C2 C3 . -5.2(3)
O1 C1 C2 C3 . 175.38(19)
C6 C2 C3 N1 . -0.4(3)
C1 C2 C3 N1 . 179.44(18)
N1 C4 C5 C6 . 1.1(3)
C7 C4 C5 C6 . -178.4(2)
N1 C4 C5 C10 . 179.84(19)
C7 C4 C5 C10 . 0.3(3)
C3 C2 C6 C5 . 0.0(3)
C1 C2 C6 C5 . -179.81(18)
C4 C5 C6 C2 . -0.4(3)
C10 C5 C6 C2 . -179.1(2)
N1 C4 C7 C8 . -178.5(2)
C5 C4 C7 C8 . 1.0(3)
C4 C7 C8 C9 . -2.1(4)
C7 C8 C9 C10 . 1.9(4)
C8 C9 C10 C5 . -0.6(4)
C6 C5 C10 C9 . 178.2(2)
C4 C5 C10 C9 . -0.5(3)
O3 C11 C12 C14 . 178.30(19)
O4 C11 C12 C14 . -2.3(3)
O3 C11 C12 C13 . -1.9(3)
O4 C11 C12 C13 . 177.47(19)
C14 C12 C13 N2 . -0.9(3)
C11 C12 C13 N2 . 179.27(18)
C13 C12 C14 C15 . 1.0(3)
C11 C12 C14 C15 . -179.23(19)
C12 C14 C15 C20 . -179.7(2)
C12 C14 C15 C16 . 0.7(3)
C14 C15 C16 N2 . -2.5(3)
C20 C15 C16 N2 . 177.84(19)
C14 C15 C16 C17 . 177.42(19)
C20 C15 C16 C17 . -2.3(3)
N2 C16 C17 C18 . -179.46(19)
C15 C16 C17 C18 . 0.7(3)
C16 C17 C18 C19 . 1.1(3)
C17 C18 C19 C20 . -1.2(4)
C18 C19 C20 C15 . -0.5(4)
C14 C15 C20 C19 . -177.5(2)
C16 C15 C20 C19 . 2.2(3)
C2 C3 N1 C4 . 1.1(3)
C2 C3 N1 Cd1 1_565 -176.85(15)
C7 C4 N1 C3 . 178.10(19)
C5 C4 N1 C3 . -1.4(3)
C7 C4 N1 Cd1 1_565 -4.3(3)
C5 C4 N1 Cd1 1_565 176.15(14)
C12 C13 N2 C16 . -0.8(3)
C12 C13 N2 Cd1 . 172.89(16)
C17 C16 N2 C13 . -177.34(19)
C15 C16 N2 C13 . 2.5(3)
C17 C16 N2 Cd1 . 9.4(3)
C15 C16 N2 Cd1 . -170.71(14)
O2 C1 O1 Cd1 . -5.0(3)
C2 C1 O1 Cd1 . 174.42(14)
O4 C11 O3 Cd1 6 -0.1(2)
C12 C11 O3 Cd1 6 179.26(17)
O3 C11 O4 Cd1 6 0.1(2)
C12 C11 O4 Cd1 6 -179.27(15)
C1 O1 Cd1 O4 6_556 33.2(2)
C1 O1 Cd1 N2 . -79.22(14)
C1 O1 Cd1 N1 1_545 -177.98(13)
C1 O1 Cd1 O3 6_556 79.52(14)
C1 O1 Cd1 C11 6_556 67.38(17)
C13 N2 Cd1 O1 . -77.63(15)
C16 N2 Cd1 O1 . 95.72(15)
C13 N2 Cd1 O4 6_556 121.51(15)
C16 N2 Cd1 O4 6_556 -65.14(15)
C13 N2 Cd1 N1 1_545 24.95(15)
C16 N2 Cd1 N1 1_545 -161.70(15)
C13 N2 Cd1 O3 6_556 139.20(14)
C16 N2 Cd1 O3 6_556 -47.45(19)
C13 N2 Cd1 C11 6_556 127.90(14)
C16 N2 Cd1 C11 6_556 -58.75(16)
